data_4020471
loop_
_publ_author_name
'Shengming Ma'
'Lianghua Lu'

_publ_section_title
;
 An Efficient Stereoselective Synthesis of
 4,5-trans-1,5-cis-3-Oxabicyclo[3.1.0]hexan-2-ones
 via the Iodolactonization of Alkylidenecyclopropyl Esters
;
_journal_name_full 'Journal of Organic Chemistry'
_journal_page_first 7629
_journal_page_last 7633
_journal_paper_doi 10.1021/jo050878e
_journal_volume 70
_journal_year 2005
_chemical_formula_sum 'C12 H19 I O4 Si'
_chemical_formula_weight 382.26
_space_group_IT_number 14
_symmetry_cell_setting monoclinic
_symmetry_space_group_name_Hall '-P 2yn'
_symmetry_space_group_name_H-M 'P 1 21/n 1'
_cell_angle_alpha 90.00
_cell_angle_beta 96.356(2)
_cell_angle_gamma 90.00
_cell_formula_units_Z 4
_cell_length_a 12.1972(14)
_cell_length_b 8.5235(10)
_cell_length_c 15.2518(18)
_cell_measurement_temperature 293(2)
_cell_volume 1575.9(3)
_diffrn_ambient_temperature 293(2)
_exptl_crystal_density_diffrn 1.611
_cod_depositor_comments
;
The following automatic conversions were performed:
'_symmetry_cell_setting' value 'Monoclinic' changed to 'monoclinic'
according to '/home/saulius/struct/CIF-dictionaries/cif_core.dic'
dictionary named 'cif_core.dic' version 2.4.1 from 2010-06-29.

Automatic conversion script
Id: cif_fix_enum 1527 2010-12-29 10:47:43Z saulius 
;
_cod_original_sg_symbol_H-M 'P 21/n'
_cod_database_code 4020471

loop_
_symmetry_equiv_pos_as_xyz
'x, y, z'
'-x+1/2, y+1/2, -z+1/2'
'-x, -y, -z'
'x-1/2, -y-1/2, z-1/2'

loop_
_atom_site_label
_atom_site_type_symbol
_atom_site_fract_x
_atom_site_fract_y
_atom_site_fract_z
_atom_site_U_iso_or_equiv
_atom_site_adp_type
_atom_site_occupancy
_atom_site_symmetry_multiplicity
_atom_site_calc_flag
_atom_site_refinement_flags
_atom_site_disorder_assembly
_atom_site_disorder_group
I1 I 0.460286(16) -0.016340(19) 0.150015(14) 0.04944(9) Uani 1 1 d . . .
Si1 Si 0.19921(7) 0.26188(10) 0.03691(7) 0.0542(2) Uani 1 1 d . . .
O1 O 0.47586(17) 0.6173(2) 0.18092(18) 0.0634(6) Uani 1 1 d . . .
O2 O 0.33523(15) 0.4569(2) 0.14385(14) 0.0452(5) Uani 1 1 d . . .
O3 O 0.63206(19) 0.3608(3) 0.27044(17) 0.0786(8) Uani 1 1 d . . .
O4 O 0.69044(16) 0.2624(3) 0.14952(17) 0.0593(6) Uani 1 1 d . . .
C1 C 0.4254(2) 0.2202(3) 0.11772(18) 0.0360(5) Uani 1 1 d . . .
C2 C 0.4835(2) 0.2928(4) 0.0478(2) 0.0442(6) Uani 1 1 d . . .
C3 C 0.5093(2) 0.3495(3) 0.14137(18) 0.0376(6) Uani 1 1 d . . .
C4 C 0.4428(2) 0.4911(3) 0.1591(2) 0.0408(6) Uani 1 1 d . . .
C5 C 0.3126(2) 0.2859(3) 0.1345(2) 0.0407(6) Uani 1 1 d . . .
C6 C 0.2743(2) 0.2330(3) 0.2214(2) 0.0514(8) Uani 1 1 d . . .
H6A H 0.2055 0.2861 0.2285 0.062 Uiso 1 1 calc R . .
H6B H 0.2586 0.1215 0.2173 0.062 Uiso 1 1 calc R . .
C7 C 0.3532(3) 0.2614(4) 0.3040(2) 0.0628(9) Uani 1 1 d . . .
H7A H 0.4218 0.2088 0.2986 0.094 Uiso 1 1 calc R . .
H7B H 0.3216 0.2212 0.3544 0.094 Uiso 1 1 calc R . .
H7C H 0.3662 0.3719 0.3113 0.094 Uiso 1 1 calc R . .
C8 C 0.6170(2) 0.3264(3) 0.1955(2) 0.0466(7) Uani 1 1 d . . .
C9 C 0.7979(3) 0.2319(6) 0.1997(4) 0.0829(14) Uani 1 1 d . . .
C10 C 0.2184(3) 0.4054(5) -0.0509(3) 0.0937(14) Uani 1 1 d . . .
H10A H 0.2804 0.3748 -0.0807 0.141 Uiso 1 1 calc R . .
H10B H 0.2316 0.5074 -0.0253 0.141 Uiso 1 1 calc R . .
H10C H 0.1532 0.4084 -0.0924 0.141 Uiso 1 1 calc R . .
C11 C 0.2034(4) 0.0608(5) -0.0068(3) 0.0864(12) Uani 1 1 d . . .
H11A H 0.1460 0.0481 -0.0547 0.130 Uiso 1 1 calc R . .
H11B H 0.1925 -0.0129 0.0390 0.130 Uiso 1 1 calc R . .
H11C H 0.2737 0.0424 -0.0276 0.130 Uiso 1 1 calc R . .
C12 C 0.0647(3) 0.2973(6) 0.0788(3) 0.1125(19) Uani 1 1 d . . .
H12A H 0.0645 0.3999 0.1047 0.169 Uiso 1 1 calc R . .
H12B H 0.0530 0.2198 0.1225 0.169 Uiso 1 1 calc R . .
H12C H 0.0068 0.2906 0.0309 0.169 Uiso 1 1 calc R . .
H2A H 0.446(2) 0.354(3) 0.0050(19) 0.043(8) Uiso 1 1 d . . .
H2B H 0.532(2) 0.234(4) 0.018(2) 0.055(9) Uiso 1 1 d . . .
H9A H 0.841(4) 0.196(6) 0.155(4) 0.13(2) Uiso 1 1 d . . .
H9B H 0.830(3) 0.328(5) 0.217(3) 0.096(15) Uiso 1 1 d . . .
H9C H 0.796(4) 0.146(6) 0.240(4) 0.13(2) Uiso 1 1 d . . .

loop_
_atom_site_aniso_label
_atom_site_aniso_U_11
_atom_site_aniso_U_22
_atom_site_aniso_U_33
_atom_site_aniso_U_23
_atom_site_aniso_U_13
_atom_site_aniso_U_12
I1 0.06691(14) 0.02669(10) 0.05557(15) -0.00007(8) 0.01051(10) 0.00625(7)
Si1 0.0524(5) 0.0516(5) 0.0564(6) 0.0042(4) -0.0032(4) -0.0015(4)
O1 0.0759(14) 0.0277(11) 0.0858(17) -0.0078(11) 0.0058(12) -0.0031(9)
O2 0.0506(11) 0.0266(8) 0.0587(14) -0.0014(9) 0.0069(9) 0.0082(7)
O3 0.0754(15) 0.098(2) 0.0577(18) -0.0218(15) -0.0156(13) 0.0175(14)
O4 0.0462(11) 0.0623(13) 0.0696(17) -0.0039(12) 0.0071(11) 0.0054(9)
C1 0.0488(14) 0.0240(11) 0.0359(15) -0.0012(11) 0.0079(11) 0.0007(10)
C2 0.0539(16) 0.0438(15) 0.0363(17) 0.0020(13) 0.0108(13) 0.0002(12)
C3 0.0454(14) 0.0280(12) 0.0400(16) -0.0014(11) 0.0077(12) 0.0016(10)
C4 0.0529(16) 0.0260(13) 0.0436(17) 0.0026(11) 0.0062(13) 0.0058(10)
C5 0.0471(14) 0.0299(12) 0.0461(17) -0.0005(12) 0.0090(13) -0.0002(10)
C6 0.0564(16) 0.0467(16) 0.055(2) -0.0001(14) 0.0253(15) 0.0021(12)
C7 0.083(2) 0.059(2) 0.049(2) 0.0031(16) 0.0210(18) 0.0030(16)
C8 0.0518(16) 0.0353(14) 0.052(2) -0.0018(13) 0.0020(14) -0.0027(11)
C9 0.048(2) 0.086(3) 0.111(4) -0.010(3) -0.007(2) 0.012(2)
C10 0.102(3) 0.086(3) 0.084(3) 0.036(3) -0.029(2) -0.013(2)
C11 0.128(3) 0.064(2) 0.061(3) -0.007(2) -0.023(2) -0.006(2)
C12 0.050(2) 0.172(5) 0.112(4) -0.021(4) -0.005(2) 0.007(3)

loop_
_geom_bond_atom_site_label_1
_geom_bond_atom_site_label_2
_geom_bond_distance
_geom_bond_site_symmetry_2
_geom_bond_publ_flag
I1 C1 2.108(2) . ?
Si1 C11 1.842(4) . ?
Si1 C10 1.848(4) . ?
Si1 C12 1.850(4) . ?
Si1 C5 1.928(3) . ?
O1 C4 1.184(3) . ?
O2 C4 1.339(3) . ?
O2 C5 1.487(3) . ?
O3 C8 1.174(4) . ?
O4 C8 1.316(3) . ?
O4 C9 1.466(5) . ?
C1 C2 1.479(4) . ?
C1 C3 1.519(3) . ?
C1 C5 1.533(3) . ?
C2 C3 1.507(4) . ?
C2 H2A 0.92(3) . ?
C2 H2B 0.94(3) . ?
C3 C8 1.485(4) . ?
C3 C4 1.496(3) . ?
C5 C6 1.522(4) . ?
C6 C7 1.518(5) . ?
C6 H6A 0.9700 . ?
C6 H6B 0.9700 . ?
C7 H7A 0.9600 . ?
C7 H7B 0.9600 . ?
C7 H7C 0.9600 . ?
C9 H9A 0.95(5) . ?
C9 H9B 0.93(4) . ?
C9 H9C 0.95(5) . ?
C10 H10A 0.9600 . ?
C10 H10B 0.9600 . ?
C10 H10C 0.9600 . ?
C11 H11A 0.9600 . ?
C11 H11B 0.9600 . ?
C11 H11C 0.9600 . ?
C12 H12A 0.9600 . ?
C12 H12B 0.9600 . ?
C12 H12C 0.9600 . ?
